data_8103370
loop_
_publ_author_name
'Su-Zhen Bai'
'Xin-Hua Lou'
'Lu-Meng Duan'
'Zhen Li'

_publ_section_title
;
 Crystal structure of N-(6-ferrocenylpyrimidin-4-yl)phenylamine,
 Fe(C5H5)(C15H12N3)
;
_journal_issue 2
_journal_name_full 'Zeitschrift f\"ur Kristallographie - New Crystal Structures'
_journal_page_first 179
_journal_volume 227
_journal_year 2012
_chemical_formula_sum 'C20 H17 Fe N3'
_chemical_formula_weight 355.22
_space_group_IT_number 56
_symmetry_cell_setting orthorhombic
_symmetry_space_group_name_Hall '-P 2ab 2ac'
_symmetry_space_group_name_H-M 'P c c n'
_atom_sites_solution_hydrogens geom
_atom_sites_solution_primary direct
_atom_sites_solution_secondary difmap
_audit_creation_method SHELXL-97
_cell_angle_alpha 90.00
_cell_angle_beta 90.00
_cell_angle_gamma 90.00
_cell_formula_units_Z 8
_cell_length_a 13.4045(14)
_cell_length_b 20.349(2)
_cell_length_c 12.0946(13)
_cell_measurement_reflns_used 3294
_cell_measurement_temperature 296(2)
_cell_measurement_theta_max 22.59
_cell_measurement_theta_min 2.48
_cell_volume 3299.0(6)
_computing_cell_refinement 'Bruker SMART'
_computing_data_collection 'Bruker SMART'
_computing_data_reduction 'Bruker SAINT'
_computing_molecular_graphics 'Bruker SHELXTL'
_computing_publication_material 'Bruker SHELXTL'
_computing_structure_refinement 'SHELXL-97 (Sheldrick, 1997)'
_computing_structure_solution 'SHELXS-97 (Sheldrick, 1990)'
_diffrn_ambient_temperature 296(2)
_diffrn_measured_fraction_theta_full 0.999
_diffrn_measured_fraction_theta_max 0.999
_diffrn_measurement_device_type 'Bruker SMART APEX CCD'
_diffrn_measurement_method 'phi and omega scans'
_diffrn_radiation_monochromator graphite
_diffrn_radiation_source 'fine-focus sealed tube'
_diffrn_radiation_type MoK\a
_diffrn_radiation_wavelength 0.71073
_diffrn_reflns_av_R_equivalents 0.0569
_diffrn_reflns_av_sigmaI/netI 0.0321
_diffrn_reflns_limit_h_max 16
_diffrn_reflns_limit_h_min -16
_diffrn_reflns_limit_k_max 24
_diffrn_reflns_limit_k_min -24
_diffrn_reflns_limit_l_max 14
_diffrn_reflns_limit_l_min -14
_diffrn_reflns_number 23729
_diffrn_reflns_theta_full 25.50
_diffrn_reflns_theta_max 25.50
_diffrn_reflns_theta_min 2.48
_diffrn_standards_number 0
_exptl_absorpt_coefficient_mu 0.919
_exptl_absorpt_correction_T_max 0.9057
_exptl_absorpt_correction_T_min 0.7158
_exptl_absorpt_correction_type multi-scan
_exptl_absorpt_process_details sadabs
_exptl_crystal_colour brown
_exptl_crystal_density_diffrn 1.430
_exptl_crystal_density_method 'not measured'
_exptl_crystal_description block
_exptl_crystal_F_000 1472
_exptl_crystal_size_max 0.39
_exptl_crystal_size_mid 0.20
_exptl_crystal_size_min 0.11
_refine_diff_density_max 0.307
_refine_diff_density_min -0.311
_refine_diff_density_rms 0.047
_refine_ls_extinction_method none
_refine_ls_goodness_of_fit_ref 1.033
_refine_ls_hydrogen_treatment constr
_refine_ls_matrix_type full
_refine_ls_number_parameters 216
_refine_ls_number_reflns 3072
_refine_ls_number_restraints 40
_refine_ls_restrained_S_all 1.036
_refine_ls_R_factor_all 0.0720
_refine_ls_R_factor_gt 0.0413
_refine_ls_shift/su_max 0.002
_refine_ls_shift/su_mean 0.000
_refine_ls_structure_factor_coef Fsqd
_refine_ls_weighting_details 'calc w=1/[\s^2^(Fo^2^)+(0.0440P)^2^+2.1743P] where P=(Fo^2^+2Fc^2^)/3'
_refine_ls_weighting_scheme calc
_refine_ls_wR_factor_gt 0.0931
_refine_ls_wR_factor_ref 0.1100
_reflns_number_gt 2097
_reflns_number_total 3072
_reflns_threshold_expression >2sigma(I)
_cod_data_source_file 1267-3730.cff
_cod_data_source_block a
_cod_depositor_comments
;
The following automatic conversions were performed:

'_symmetry_cell_setting' value 'Orthorhombic' changed to
'orthorhombic' according to
/home/saulius/struct/CIF-dictionaries/cif_core.dic dictionary named
'cif_core.dic' version 2.4.1 from 2010-06-29.

Automatic conversion script
Id: cif_fix_values 1891 2012-01-12 08:04:46Z andrius 
;
_cod_original_sg_symbol_H-M Pccn
_cod_database_code 8103370

loop_
_symmetry_equiv_pos_as_xyz
'x, y, z'
'-x+1/2, -y+1/2, z'
'-x, y+1/2, -z+1/2'
'x+1/2, -y, -z+1/2'
'-x, -y, -z'
'x-1/2, y-1/2, -z'
'x, -y-1/2, z-1/2'
'-x-1/2, y, z-1/2'

loop_
_atom_site_label
_atom_site_type_symbol
_atom_site_fract_x
_atom_site_fract_y
_atom_site_fract_z
_atom_site_U_iso_or_equiv
_atom_site_adp_type
_atom_site_occupancy
_atom_site_symmetry_multiplicity
_atom_site_calc_flag
_atom_site_refinement_flags
_atom_site_disorder_assembly
_atom_site_disorder_group
C6 C 0.2287(5) 0.5550(3) 0.4487(4) 0.0636(16) Uani 0.535(5) 1 d PGU A 1
H6 H 0.2334 0.5255 0.5072 0.076 Uiso 0.535(5) 1 calc PR A 1
C7 C 0.2846(4) 0.5526(3) 0.3491(6) 0.0719(19) Uani 0.535(5) 1 d PGU A 1
H7 H 0.3323 0.5212 0.3309 0.086 Uiso 0.535(5) 1 calc PR A 1
C8 C 0.2549(6) 0.6065(4) 0.2822(4) 0.081(2) Uani 0.535(5) 1 d PGU A 1
H8 H 0.2798 0.6166 0.2124 0.098 Uiso 0.535(5) 1 calc PR A 1
C9 C 0.1807(6) 0.6422(3) 0.3405(6) 0.0775(19) Uani 0.535(5) 1 d PGU A 1
H9 H 0.1484 0.6799 0.3156 0.093 Uiso 0.535(5) 1 calc PR A 1
C10 C 0.1645(4) 0.6104(3) 0.4434(5) 0.0683(16) Uani 0.535(5) 1 d PGU A 1
H10 H 0.1197 0.6236 0.4978 0.082 Uiso 0.535(5) 1 calc PR A 1
C6' C 0.2804(6) 0.5462(3) 0.3873(6) 0.0636(16) Uani 0.465(5) 1 d PG A 2
H6' H 0.3143 0.5084 0.4086 0.076 Uiso 0.465(5) 1 calc PR A 2
C7' C 0.2898(5) 0.5786(4) 0.2856(5) 0.0719(19) Uani 0.465(5) 1 d PG A 2
H7' H 0.3312 0.5660 0.2276 0.086 Uiso 0.465(5) 1 calc PR A 2
C8' C 0.2261(7) 0.6331(4) 0.2867(6) 0.081(2) Uani 0.465(5) 1 d PG A 2
H8' H 0.2177 0.6631 0.2295 0.098 Uiso 0.465(5) 1 calc PR A 2
C9' C 0.1772(7) 0.6344(4) 0.3891(7) 0.0775(19) Uani 0.465(5) 1 d PG A 2
H9' H 0.1306 0.6655 0.4117 0.093 Uiso 0.465(5) 1 calc PR A 2
C10' C 0.2107(6) 0.5807(4) 0.4512(5) 0.0683(16) Uani 0.465(5) 1 d PG A 2
H10' H 0.1904 0.5699 0.5224 0.082 Uiso 0.465(5) 1 calc PR A 2
C1 C 0.1148(2) 0.45647(14) 0.2506(2) 0.0441(7) Uani 1 1 d . . .
C2 C 0.0888(2) 0.50544(15) 0.1713(3) 0.0514(8) Uani 1 1 d . . .
H2 H 0.1160 0.5094 0.1009 0.062 Uiso 1 1 calc R . .
C3 C 0.0151(2) 0.54686(17) 0.2170(3) 0.0615(9) Uani 1 1 d . . .
H3 H -0.0138 0.5830 0.1827 0.074 Uiso 1 1 calc R . .
C4 C -0.0066(3) 0.52337(19) 0.3241(3) 0.0657(10) Uani 1 1 d . . .
H4 H -0.0533 0.5412 0.3724 0.079 Uiso 1 1 calc R . .
C5 C 0.0544(2) 0.46832(17) 0.3459(3) 0.0555(8) Uani 1 1 d . . .
H5 H 0.0552 0.4440 0.4110 0.067 Uiso 1 1 calc R . .
C11 C 0.1941(2) 0.40694(13) 0.2409(2) 0.0391(7) Uani 1 1 d . . .
C12 C 0.2380(2) 0.39066(14) 0.1424(2) 0.0398(7) Uani 1 1 d . . .
H12 H 0.2176 0.4105 0.0770 0.048 Uiso 1 1 calc R . .
C13 C 0.3140(2) 0.34363(14) 0.1420(2) 0.0391(6) Uani 1 1 d . . .
C14 C 0.2949(3) 0.33352(16) 0.3262(3) 0.0555(9) Uani 1 1 d . . .
H14 H 0.3147 0.3132 0.3914 0.067 Uiso 1 1 calc R . .
C15 C 0.4351(2) 0.28032(14) 0.0256(2) 0.0424(7) Uani 1 1 d . . .
C16 C 0.4595(3) 0.22990(16) 0.0971(3) 0.0642(10) Uani 1 1 d . . .
H16 H 0.4262 0.2256 0.1641 0.077 Uiso 1 1 calc R . .
C17 C 0.5331(3) 0.1861(2) 0.0687(4) 0.0884(14) Uani 1 1 d . . .
H17 H 0.5488 0.1520 0.1167 0.106 Uiso 1 1 calc R . .
C18 C 0.5837(3) 0.1918(2) -0.0291(4) 0.0923(14) Uani 1 1 d . . .
H18 H 0.6346 0.1626 -0.0465 0.111 Uiso 1 1 calc R . .
C19 C 0.5585(3) 0.2411(2) -0.1012(3) 0.0806(12) Uani 1 1 d . . .
H19 H 0.5916 0.2448 -0.1685 0.097 Uiso 1 1 calc R . .
C20 C 0.4844(2) 0.28505(16) -0.0743(3) 0.0582(9) Uani 1 1 d . . .
H20 H 0.4675 0.3182 -0.1238 0.070 Uiso 1 1 calc R . .
Fe1 Fe 0.14074(3) 0.54750(2) 0.31264(4) 0.05213(18) Uani 1 1 d . . .
N1 N 0.22211(18) 0.37671(12) 0.33649(19) 0.0475(6) Uani 1 1 d . . .
N2 N 0.34370(19) 0.31495(12) 0.2362(2) 0.0499(7) Uani 1 1 d . . .
N3 N 0.35971(17) 0.32718(11) 0.04618(19) 0.0437(6) Uani 1 1 d . . .
H3A H 0.3398 0.3486 -0.0110 0.052 Uiso 1 1 calc R . .

loop_
_atom_site_aniso_label
_atom_site_aniso_U_11
_atom_site_aniso_U_22
_atom_site_aniso_U_33
_atom_site_aniso_U_23
_atom_site_aniso_U_13
_atom_site_aniso_U_12
C6 0.069(4) 0.048(3) 0.074(4) -0.016(3) -0.028(3) 0.018(3)
C7 0.052(3) 0.067(4) 0.097(5) -0.011(3) -0.016(3) 0.001(3)
C8 0.075(5) 0.076(5) 0.093(3) -0.006(3) -0.004(3) -0.017(4)
C9 0.094(3) 0.056(3) 0.083(6) -0.010(3) -0.018(4) 0.005(2)
C10 0.085(4) 0.055(4) 0.065(3) -0.014(3) -0.020(3) 0.015(3)
C6' 0.069(4) 0.048(3) 0.074(4) -0.016(3) -0.028(3) 0.018(3)
C7' 0.052(3) 0.067(4) 0.097(5) -0.011(3) -0.016(3) 0.001(3)
C8' 0.075(5) 0.076(5) 0.093(3) -0.006(3) -0.004(3) -0.017(4)
C9' 0.094(3) 0.056(3) 0.083(6) -0.010(3) -0.018(4) 0.005(2)
C10' 0.085(4) 0.055(4) 0.065(3) -0.014(3) -0.020(3) 0.015(3)
C1 0.0435(16) 0.0484(18) 0.0402(17) -0.0033(14) 0.0010(13) -0.0001(14)
C2 0.0503(18) 0.060(2) 0.0437(18) 0.0005(15) -0.0039(15) 0.0072(16)
C3 0.0506(19) 0.070(2) 0.064(2) -0.0003(18) -0.0100(16) 0.0200(18)
C4 0.0495(19) 0.080(2) 0.068(2) -0.008(2) 0.0098(18) 0.0152(18)
C5 0.0534(19) 0.064(2) 0.0491(19) 0.0004(16) 0.0120(15) 0.0054(17)
C11 0.0404(16) 0.0396(16) 0.0373(16) -0.0006(13) -0.0010(13) -0.0057(13)
C12 0.0458(16) 0.0433(16) 0.0304(15) 0.0028(13) -0.0025(13) 0.0028(14)
C13 0.0417(15) 0.0409(16) 0.0347(16) 0.0009(13) -0.0018(13) -0.0037(13)
C14 0.072(2) 0.059(2) 0.0355(18) 0.0129(15) 0.0015(16) 0.0106(18)
C15 0.0431(16) 0.0425(17) 0.0416(17) -0.0101(13) -0.0059(14) 0.0048(13)
C16 0.080(2) 0.056(2) 0.056(2) 0.0005(17) -0.0033(18) 0.0208(19)
C17 0.116(3) 0.075(3) 0.074(3) -0.001(2) -0.013(3) 0.051(3)
C18 0.094(3) 0.097(3) 0.086(3) -0.023(3) -0.014(3) 0.055(3)
C19 0.082(3) 0.095(3) 0.065(2) -0.019(2) 0.011(2) 0.034(2)
C20 0.068(2) 0.062(2) 0.0443(19) -0.0075(16) -0.0003(17) 0.0153(18)
Fe1 0.0522(3) 0.0498(3) 0.0544(3) -0.0052(2) -0.0076(2) 0.0093(2)
N1 0.0579(16) 0.0515(15) 0.0331(14) 0.0067(11) 0.0039(11) 0.0039(13)
N2 0.0577(16) 0.0557(16) 0.0363(14) 0.0083(12) -0.0012(12) 0.0114(13)
N3 0.0515(14) 0.0489(14) 0.0306(13) 0.0016(11) -0.0016(12) 0.0109(12)

loop_
_atom_type_symbol
_atom_type_description
_atom_type_scat_dispersion_real
_atom_type_scat_dispersion_imag
_atom_type_scat_source
C C 0.0033 0.0016 'International Tables Vol C Tables 4.2.6.8 and 6.1.1.4'
H H 0.0000 0.0000 'International Tables Vol C Tables 4.2.6.8 and 6.1.1.4'
N N 0.0061 0.0033 'International Tables Vol C Tables 4.2.6.8 and 6.1.1.4'
Fe Fe 0.3463 0.8444 'International Tables Vol C Tables 4.2.6.8 and 6.1.1.4'

loop_
_geom_angle_atom_site_label_1
_geom_angle_atom_site_label_2
_geom_angle_atom_site_label_3
_geom_angle
C7 C6 C10 108.0
C7 C6 H6 126.0
C10 C6 H6 126.0
C8 C7 C6 108.0
C8 C7 H7 126.0
C6 C7 H7 126.0
C7 C8 C9 108.0
C7 C8 H8 126.0
C9 C8 H8 126.0
C10 C9 C8 108.0
C10 C9 H9 126.0
C8 C9 H9 126.0
C9 C10 C6 108.0
C9 C10 H10 126.0
C6 C10 H10 126.0
C7' C6' C10' 108.0
C7' C6' H6' 126.0
C10' C6' H6' 126.0
C8' C7' C6' 108.0
C8' C7' H7' 126.0
C6' C7' H7' 126.0
C7' C8' C9' 108.0
C7' C8' H8' 126.0
C9' C8' H8' 126.0
C10' C9' C8' 108.0
C10' C9' H9' 126.0
C8' C9' H9' 126.0
C9' C10' C6' 108.0
C9' C10' H10' 126.0
C6' C10' H10' 126.0
C2 C1 C5 106.6(3)
C2 C1 C11 127.1(3)
C5 C1 C11 126.1(3)
C3 C2 C1 109.0(3)
C3 C2 H2 125.5
C1 C2 H2 125.5
C4 C3 C2 107.6(3)
C4 C3 H3 126.2
C2 C3 H3 126.2
C3 C4 C5 108.7(3)
C3 C4 H4 125.7
C5 C4 H4 125.7
C4 C5 C1 108.2(3)
C4 C5 H5 125.9
C1 C5 H5 125.9
N1 C11 C12 120.7(3)
N1 C11 C1 116.2(2)
C12 C11 C1 123.1(3)
C11 C12 C13 118.8(3)
C11 C12 H12 120.6
C13 C12 H12 120.6
N2 C13 N3 119.0(3)
N2 C13 C12 120.8(3)
N3 C13 C12 120.2(3)
N1 C14 N2 129.3(3)
N1 C14 H14 115.4
N2 C14 H14 115.4
C20 C15 C16 119.1(3)
C20 C15 N3 116.7(3)
C16 C15 N3 124.1(3)
C17 C16 C15 119.7(4)
C17 C16 H16 120.1
C15 C16 H16 120.1
C18 C17 C16 121.2(4)
C18 C17 H17 119.4
C16 C17 H17 119.4
C17 C18 C19 119.3(4)
C17 C18 H18 120.3
C19 C18 H18 120.3
C18 C19 C20 120.2(4)
C18 C19 H19 119.9
C20 C19 H19 119.9
C19 C20 C15 120.5(3)
C19 C20 H20 119.8
C15 C20 H20 119.8
C14 N1 C11 115.1(2)
C14 N2 C13 115.3(3)
C13 N3 C15 130.0(2)
C13 N3 H3A 115.0
C15 N3 H3A 115.0

loop_
_geom_bond_atom_site_label_1
_geom_bond_atom_site_label_2
_geom_bond_distance
C6 C7 1.4200
C6 C10 1.4200
C6 H6 0.9300
C7 C8 1.4200
C7 H7 0.9300
C8 C9 1.4200
C8 H8 0.9300
C9 C10 1.4200
C9 H9 0.9300
C10 H10 0.9300
C6' C7' 1.401(5)
C6' C10' 1.401(5)
C6' H6' 0.9300
C7' C8' 1.401(5)
C7' H7' 0.9300
C8' C9' 1.401(5)
C8' H8' 0.9300
C9' C10' 1.401(5)
C9' H9' 0.9300
C10' H10' 0.9300
C1 C2 1.426(4)
C1 C5 1.430(4)
C1 C11 1.469(4)
C2 C3 1.411(4)
C2 H2 0.9300
C3 C4 1.411(5)
C3 H3 0.9300
C4 C5 1.412(5)
C4 H4 0.9300
C5 H5 0.9300
C11 N1 1.362(3)
C11 C12 1.369(4)
C12 C13 1.397(4)
C12 H12 0.9300
C13 N2 1.340(4)
C13 N3 1.353(4)
C14 N1 1.319(4)
C14 N2 1.325(4)
C14 H14 0.9300
C15 C20 1.381(4)
C15 C16 1.380(4)
C15 N3 1.412(3)
C16 C17 1.373(5)
C16 H16 0.9300
C17 C18 1.368(6)
C17 H17 0.9300
C18 C19 1.371(5)
C18 H18 0.9300
C19 C20 1.375(4)
C19 H19 0.9300
C20 H20 0.9300
N3 H3A 0.8600

loop_
_geom_hbond_atom_site_label_D
_geom_hbond_atom_site_label_H
_geom_hbond_atom_site_label_A
_geom_hbond_distance_DH
_geom_hbond_distance_HA
_geom_hbond_distance_DA
_geom_hbond_angle_DHA
_geom_hbond_site_symmetry_A
N3 H3A N1 0.86 2.10 2.941(3) 165.1 8_655

loop_
_geom_torsion_atom_site_label_1
_geom_torsion_atom_site_label_2
_geom_torsion_atom_site_label_3
_geom_torsion_atom_site_label_4
_geom_torsion
C10 C6 C7 C8 0.0
C6 C7 C8 C9 0.0
C7 C8 C9 C10 0.0
C8 C9 C10 C6 0.0
C7 C6 C10 C9 0.0
C10' C6' C7' C8' 0.0
C6' C7' C8' C9' 0.0
C7' C8' C9' C10' 0.0
C8' C9' C10' C6' 0.0
C7' C6' C10' C9' 0.0
C5 C1 C2 C3 0.7(4)
C11 C1 C2 C3 -174.5(3)
C1 C2 C3 C4 -1.0(4)
C2 C3 C4 C5 1.0(4)
C3 C4 C5 C1 -0.6(4)
C2 C1 C5 C4 0.0(4)
C11 C1 C5 C4 175.2(3)
C2 C1 C11 N1 163.7(3)
C5 C1 C11 N1 -10.5(4)
C2 C1 C11 C12 -16.9(5)
C5 C1 C11 C12 168.9(3)
N1 C11 C12 C13 -1.6(4)
C1 C11 C12 C13 179.0(3)
C11 C12 C13 N2 -0.1(4)
C11 C12 C13 N3 -179.1(3)
C20 C15 C16 C17 1.1(5)
N3 C15 C16 C17 178.9(3)
C15 C16 C17 C18 0.6(6)
C16 C17 C18 C19 -1.8(7)
C17 C18 C19 C20 1.3(7)
C18 C19 C20 C15 0.4(6)
C16 C15 C20 C19 -1.5(5)
N3 C15 C20 C19 -179.6(3)
N2 C14 N1 C11 -0.7(5)
C12 C11 N1 C14 2.0(4)
C1 C11 N1 C14 -178.6(3)
N1 C14 N2 C13 -0.9(5)
N3 C13 N2 C14 -179.7(3)
C12 C13 N2 C14 1.3(4)
N2 C13 N3 C15 3.1(5)
C12 C13 N3 C15 -177.9(3)
C20 C15 N3 C13 -164.7(3)
C16 C15 N3 C13 17.4(5)
